data_7709087
loop_
_publ_author_name
'Yang, Qianqian'
'Meng, Yin-Shan'
'Liu, Tao'
'Tang, Jinkui'

_publ_section_title
;
 Thermal and photoinduced spin-crossover of mononuclear FeII complexes
 based on bppCHO ligand
;
_journal_name_full 'Dalton Transactions'
_journal_paper_doi 10.1039/D1DT03664E
_journal_year 2022
_chemical_formula_moiety 'C24 H18 Fe N10 O2, 2(Cl O4)'
_chemical_formula_sum 'C24 H18 Cl2 Fe N10 O10'
_chemical_formula_weight 733.23
_chemical_name_systematic ClO4-300
_space_group_crystal_system monoclinic
_space_group_IT_number 14
_space_group_name_Hall '-P 2ybc'
_space_group_name_H-M_alt 'P 1 21/c 1'
_atom_sites_solution_hydrogens geom
_atom_sites_solution_primary dual
_audit_creation_date 2021-10-12
_audit_creation_method
;
Olex2 1.3
(compiled 2020.11.12 svn.r5f609507 for OlexSys, GUI svn.r6408)
;
_audit_update_record
;
2021-10-20 deposited with the CCDC.	2021-12-14 downloaded from the CCDC.
;
_cell_angle_alpha 90
_cell_angle_beta 93.272(2)
_cell_angle_gamma 90
_cell_formula_units_Z 4
_cell_length_a 18.5579(10)
_cell_length_b 9.0000(5)
_cell_length_c 17.3767(10)
_cell_measurement_reflns_used 5475
_cell_measurement_temperature 300.0
_cell_measurement_theta_max 24.698
_cell_measurement_theta_min 2.199
_cell_volume 2897.5(3)
_computing_cell_refinement 'SAINT V8.40A (Bruker, 2019)'
_computing_data_reduction 'SAINT V8.40A (Bruker, 2019)'
_computing_molecular_graphics 'Olex2 1.3 (Dolomanov et al., 2009)'
_computing_publication_material 'Olex2 1.3 (Dolomanov et al., 2009)'
_computing_structure_refinement 'SHELXL 2018/3 (Sheldrick, 2015)'
_computing_structure_solution 'SHELXT 2018/2 (Sheldrick, 2018)'
_diffrn_ambient_temperature 300.0
_diffrn_measured_fraction_theta_full 0.993
_diffrn_measured_fraction_theta_max 0.993
_diffrn_measurement_device_type 'CCD area detector'
_diffrn_measurement_method 'phi and omega scans'
_diffrn_radiation_monochromator graphite
_diffrn_radiation_type MoK\a
_diffrn_radiation_wavelength 0.71073
_diffrn_reflns_av_R_equivalents 0.0763
_diffrn_reflns_av_unetI/netI 0.0403
_diffrn_reflns_Laue_measured_fraction_full 0.993
_diffrn_reflns_Laue_measured_fraction_max 0.993
_diffrn_reflns_limit_h_max 22
_diffrn_reflns_limit_h_min -22
_diffrn_reflns_limit_k_max 10
_diffrn_reflns_limit_k_min -10
_diffrn_reflns_limit_l_max 20
_diffrn_reflns_limit_l_min -20
_diffrn_reflns_number 36216
_diffrn_reflns_point_group_measured_fraction_full 0.993
_diffrn_reflns_point_group_measured_fraction_max 0.993
_diffrn_reflns_theta_full 25.067
_diffrn_reflns_theta_max 25.067
_diffrn_reflns_theta_min 2.198
_diffrn_source_current 1.4
_diffrn_source_power 0.07
_diffrn_source_voltage 50.0
_exptl_absorpt_coefficient_mu 0.781
_exptl_absorpt_correction_T_max 0.889
_exptl_absorpt_correction_T_min 0.869
_exptl_absorpt_correction_type multi-scan
_exptl_absorpt_process_details
;
SADABS-2016/2 (Bruker,2016/2) was used for absorption correction.
wR2(int) was 0.0763 before and 0.0636 after correction.
The Ratio of minimum to maximum transmission is 0.9133.
The \l/2 correction factor is Not present.
;
_exptl_crystal_colour red
_exptl_crystal_colour_primary red
_exptl_crystal_density_diffrn 1.681
_exptl_crystal_description block
_exptl_crystal_F_000 1488
_exptl_crystal_size_max 0.18
_exptl_crystal_size_mid 0.16
_exptl_crystal_size_min 0.15
_refine_diff_density_max 0.617
_refine_diff_density_min -0.461
_refine_diff_density_rms 0.069
_refine_ls_extinction_coef 0.0043(9)
_refine_ls_extinction_expression Fc^*^=kFc[1+0.001xFc^2^\l^3^/sin(2\q)]^-1/4^
_refine_ls_extinction_method 'SHELXL-2018/3 (Sheldrick 2018)'
_refine_ls_goodness_of_fit_ref 1.137
_refine_ls_hydrogen_treatment constr
_refine_ls_matrix_type full
_refine_ls_number_parameters 425
_refine_ls_number_reflns 5111
_refine_ls_number_restraints 0
_refine_ls_restrained_S_all 1.137
_refine_ls_R_factor_all 0.0849
_refine_ls_R_factor_gt 0.0507
_refine_ls_shift/su_max 0.001
_refine_ls_shift/su_mean 0.000
_refine_ls_structure_factor_coef Fsqd
_refine_ls_weighting_details 'w=1/[\s^2^(Fo^2^)+(0.0567P)^2^+4.0928P] where P=(Fo^2^+2Fc^2^)/3'
_refine_ls_weighting_scheme calc
_refine_ls_wR_factor_gt 0.1209
_refine_ls_wR_factor_ref 0.1514
_reflns_Friedel_coverage 0.000
_reflns_number_gt 3663
_reflns_number_total 5111
_reflns_threshold_expression 'I > 2\s(I)'
_cod_data_source_file d1dt03664e2.cif
_cod_data_source_block ClO4-300
_cod_database_code 7709087
_shelx_shelxl_version_number 2018/3
_shelx_space_group_comment
;
The symmetry employed for this shelxl refinement is uniquely defined
by the following loop, which should always be used as a source of
symmetry information in preference to the above space-group names.
They are only intended as comments.
;
_shelx_estimated_absorpt_t_max 0.892
_shelx_estimated_absorpt_t_min 0.872
_olex2_refinement_description
;
1. Fixed Uiso
 At 1.2 times of:
  All C(H) groups
2.a Aromatic/amide H refined with riding coordinates:
 C8(H8), C12(H12), C16(H16), C18(H18), C20(H20), C24(H24), C3(H3), C13(H13),
 C7(H7), C15(H15), C2(H2), C17(H17), C9(H9), C19(H19), C5(H5), C21(H21),
 C11(H11), C23(H23)
;
_olex2_submission_special_instructions 'No special instructions were received'

loop_
_space_group_symop_operation_xyz
'x, y, z'
'-x, y+1/2, -z+1/2'
'-x, -y, -z'
'x, -y-1/2, z-1/2'

loop_
_atom_site_label
_atom_site_type_symbol
_atom_site_fract_x
_atom_site_fract_y
_atom_site_fract_z
_atom_site_U_iso_or_equiv
_atom_site_adp_type
_atom_site_occupancy
_atom_site_site_symmetry_order
_atom_site_calc_flag
_atom_site_refinement_flags_posn
_atom_site_refinement_flags_adp
_atom_site_refinement_flags_occupancy
_atom_site_disorder_assembly
_atom_site_disorder_group
Fe1 Fe 0.24819(3) 0.43417(6) 0.38118(3) 0.0379(2) Uani 1 1 d . . . . .
Cl1 Cl 0.05242(7) 0.90991(16) 0.37370(8) 0.0701(4) Uani 1 1 d . . . . .
Cl2 Cl 0.44362(7) 0.40024(15) 0.14359(9) 0.0719(4) Uani 1 1 d . . . . .
N1 N 0.23489(17) 0.3393(4) 0.4810(2) 0.0439(8) Uani 1 1 d . . . . .
N4 N 0.34951(16) 0.4235(3) 0.37935(18) 0.0373(7) Uani 1 1 d . . . . .
N6 N 0.14690(17) 0.4356(3) 0.38094(18) 0.0359(7) Uani 1 1 d . . . . .
N8 N 0.15300(18) 0.5470(4) 0.26543(19) 0.0431(8) Uani 1 1 d . . . . .
N10 N 0.22603(17) 0.5325(4) 0.28166(19) 0.0413(8) Uani 1 1 d . . . . .
N5 N 0.27486(17) 0.6281(4) 0.42853(19) 0.0421(8) Uani 1 1 d . . . . .
N3 N 0.16327(18) 0.3113(4) 0.4923(2) 0.0443(8) Uani 1 1 d . . . . .
N7 N 0.34854(17) 0.6532(4) 0.43022(19) 0.0428(8) Uani 1 1 d . . . . .
N2 N 0.25703(17) 0.2387(4) 0.3331(2) 0.0438(8) Uani 1 1 d . . . . .
N9 N 0.32798(17) 0.1976(4) 0.3261(2) 0.0448(8) Uani 1 1 d . . . . .
O1 O -0.11521(18) 0.3995(4) 0.4292(2) 0.0744(11) Uani 1 1 d . . . . .
O4 O 0.0436(2) 1.0631(4) 0.3580(3) 0.0943(14) Uani 1 1 d . . . . .
C1 C 0.3912(2) 0.5371(4) 0.4050(2) 0.0419(9) Uani 1 1 d . . . . .
C4 C 0.1080(2) 0.4949(4) 0.3213(2) 0.0411(9) Uani 1 1 d . . . . .
C6 C 0.1129(2) 0.3700(4) 0.4380(2) 0.0385(9) Uani 1 1 d . . . . .
O6 O 0.61695(19) 0.4705(5) 0.4073(3) 0.0842(12) Uani 1 1 d . . . . .
C8 C 0.2474(3) 0.7499(5) 0.4571(3) 0.0506(11) Uani 1 1 d . . . . .
H8 H 0.198384 0.765681 0.462511 0.061 Uiso 1 1 calc R U . . .
C10 C 0.3803(2) 0.3013(4) 0.3514(2) 0.0422(9) Uani 1 1 d . . . . .
O8 O 0.1015(2) 0.8514(5) 0.3216(3) 0.0953(14) Uani 1 1 d . . . . .
C12 C 0.2708(3) 0.2831(5) 0.5425(3) 0.0534(11) Uani 1 1 d . . . . .
H12 H 0.320740 0.285564 0.550752 0.064 Uiso 1 1 calc R U . . .
C14 C -0.0001(2) 0.4345(5) 0.3795(3) 0.0452(10) Uani 1 1 d . . . . .
C16 C 0.0389(2) 0.3668(5) 0.4399(2) 0.0440(10) Uani 1 1 d . . . . .
H16 H 0.016146 0.321322 0.480045 0.053 Uiso 1 1 calc R U . . .
C18 C 0.4655(2) 0.5323(5) 0.4056(3) 0.0478(10) Uani 1 1 d . . . . .
H18 H 0.493928 0.610645 0.424694 0.057 Uiso 1 1 calc R U . . .
C20 C 0.0338(2) 0.4996(5) 0.3183(3) 0.0481(10) Uani 1 1 d . . . . .
H20 H 0.007406 0.544064 0.277437 0.058 Uiso 1 1 calc R U . . .
O10 O 0.3990(2) 0.2908(5) 0.1731(2) 0.1034(15) Uani 1 1 d . . . . .
C22 C 0.4956(2) 0.4050(5) 0.3764(3) 0.0472(10) Uani 1 1 d . . . . .
C24 C 0.4535(2) 0.2868(5) 0.3483(3) 0.0481(10) Uani 1 1 d . . . . .
H24 H 0.474177 0.201906 0.328337 0.058 Uiso 1 1 calc R U . . .
C3 C 0.2189(3) 0.1240(5) 0.3056(3) 0.0541(11) Uani 1 1 d . . . . .
H3 H 0.168781 0.118950 0.303098 0.065 Uiso 1 1 calc R U . . .
C13 C -0.0806(2) 0.4409(6) 0.3784(3) 0.0585(13) Uani 1 1 d . . . . .
H13 H -0.105139 0.480053 0.334833 0.070 Uiso 1 1 calc R U . . .
C7 C 0.2241(3) 0.2203(6) 0.5926(3) 0.0624(13) Uani 1 1 d . . . . .
H7 H 0.236710 0.174865 0.639544 0.075 Uiso 1 1 calc R U . . .
C15 C 0.1393(3) 0.6161(5) 0.1970(3) 0.0529(11) Uani 1 1 d . . . . .
H15 H 0.094121 0.637503 0.173831 0.063 Uiso 1 1 calc R U . . .
O5 O 0.5152(2) 0.3845(6) 0.1741(3) 0.1118(16) Uani 1 1 d . . . . .
C2 C 0.3648(3) 0.7892(5) 0.4603(3) 0.0535(11) Uani 1 1 d . . . . .
H2 H 0.410507 0.830938 0.467190 0.064 Uiso 1 1 calc R U . . .
C17 C 0.3018(3) 0.8525(5) 0.4782(3) 0.0594(12) Uani 1 1 d . . . . .
H17 H 0.295746 0.945607 0.500117 0.071 Uiso 1 1 calc R U . . .
C9 C 0.3320(3) 0.0616(5) 0.2941(3) 0.0588(12) Uani 1 1 d . . . . .
H9 H 0.374019 0.011184 0.283222 0.071 Uiso 1 1 calc R U . . .
C19 C 0.2567(3) 0.5940(5) 0.2224(3) 0.0509(11) Uani 1 1 d . . . . .
H19 H 0.306230 0.600284 0.217266 0.061 Uiso 1 1 calc R U . . .
C5 C 0.2041(3) 0.6483(5) 0.1688(3) 0.0572(12) Uani 1 1 d . . . . .
H5 H 0.212028 0.696831 0.122758 0.069 Uiso 1 1 calc R U . . .
C21 C 0.1561(3) 0.2379(5) 0.5601(3) 0.0563(12) Uani 1 1 d . . . . .
H21 H 0.113287 0.206221 0.580197 0.068 Uiso 1 1 calc R U . . .
C11 C 0.2638(3) 0.0123(5) 0.2808(3) 0.0661(14) Uani 1 1 d . . . . .
H11 H 0.249644 -0.078507 0.259379 0.079 Uiso 1 1 calc R U . . .
O3 O 0.4452(3) 0.3762(8) 0.0626(3) 0.142(2) Uani 1 1 d . . . . .
C23 C 0.5757(2) 0.3919(6) 0.3736(3) 0.0627(13) Uani 1 1 d . . . . .
H23 H 0.593900 0.317015 0.343438 0.075 Uiso 1 1 calc R U . . .
O7 O -0.0173(3) 0.8434(6) 0.3545(4) 0.147(2) Uani 1 1 d . . . . .
O2 O 0.4186(3) 0.5375(6) 0.1629(7) 0.234(5) Uani 1 1 d . . . . .
O9 O 0.0745(4) 0.8777(12) 0.4471(3) 0.243(5) Uani 1 1 d . . . . .

loop_
_atom_site_aniso_label
_atom_site_aniso_U_11
_atom_site_aniso_U_22
_atom_site_aniso_U_33
_atom_site_aniso_U_23
_atom_site_aniso_U_13
_atom_site_aniso_U_12
Fe1 0.0348(3) 0.0372(3) 0.0423(4) 0.0001(3) 0.0058(2) -0.0016(2)
Cl1 0.0645(8) 0.0687(8) 0.0798(9) 0.0168(7) 0.0279(7) 0.0148(6)
Cl2 0.0543(7) 0.0617(8) 0.1013(11) -0.0032(7) 0.0187(7) -0.0094(6)
N1 0.0372(18) 0.0416(19) 0.053(2) 0.0015(16) 0.0028(15) -0.0017(15)
N4 0.0375(17) 0.0337(17) 0.0410(18) -0.0023(15) 0.0037(14) -0.0034(14)
N6 0.0402(17) 0.0327(16) 0.0351(17) 0.0008(14) 0.0041(14) 0.0003(14)
N8 0.0433(19) 0.0436(19) 0.0425(19) 0.0018(16) 0.0030(15) -0.0001(15)
N10 0.0409(18) 0.0379(18) 0.046(2) -0.0014(15) 0.0096(15) -0.0004(14)
N5 0.0404(18) 0.0429(19) 0.044(2) 0.0007(16) 0.0091(15) 0.0028(15)
N3 0.0428(19) 0.0404(19) 0.050(2) 0.0056(16) 0.0086(16) -0.0004(15)
N7 0.0416(19) 0.0390(19) 0.048(2) -0.0038(16) 0.0077(15) -0.0036(15)
N2 0.0391(18) 0.0428(19) 0.050(2) -0.0019(16) 0.0055(15) -0.0034(15)
N9 0.0387(18) 0.0396(19) 0.056(2) -0.0039(17) 0.0058(16) -0.0022(15)
O1 0.0478(19) 0.087(3) 0.090(3) -0.022(2) 0.0195(19) -0.0101(18)
O4 0.093(3) 0.059(2) 0.130(4) -0.015(2) -0.003(3) 0.004(2)
C1 0.045(2) 0.038(2) 0.042(2) 0.0001(18) 0.0054(18) -0.0008(18)
C4 0.043(2) 0.038(2) 0.043(2) -0.0039(18) 0.0066(18) -0.0031(18)
C6 0.038(2) 0.035(2) 0.043(2) -0.0042(18) 0.0059(17) 0.0004(17)
O6 0.046(2) 0.080(3) 0.125(4) 0.011(2) -0.005(2) -0.0088(19)
C8 0.057(3) 0.047(3) 0.048(3) -0.002(2) 0.013(2) 0.007(2)
C10 0.044(2) 0.038(2) 0.045(2) -0.0002(18) 0.0049(18) -0.0022(18)
O8 0.084(3) 0.075(3) 0.132(4) -0.020(3) 0.054(3) -0.007(2)
C12 0.055(3) 0.046(2) 0.059(3) 0.009(2) -0.007(2) 0.001(2)
C14 0.037(2) 0.047(2) 0.052(3) -0.013(2) 0.0066(19) -0.0035(18)
C16 0.041(2) 0.045(2) 0.047(2) -0.0083(19) 0.0132(19) -0.0074(18)
C18 0.036(2) 0.055(3) 0.053(3) 0.003(2) 0.0023(19) -0.0058(19)
C20 0.044(2) 0.049(2) 0.050(3) -0.006(2) -0.0041(19) 0.005(2)
O10 0.110(3) 0.119(4) 0.081(3) 0.010(3) 0.000(2) -0.069(3)
C22 0.037(2) 0.054(3) 0.052(3) 0.006(2) 0.0071(18) -0.0013(19)
C24 0.042(2) 0.045(2) 0.058(3) -0.004(2) 0.0079(19) 0.0062(19)
C3 0.051(3) 0.044(2) 0.066(3) -0.006(2) -0.003(2) -0.010(2)
C13 0.042(2) 0.068(3) 0.066(3) -0.020(3) 0.008(2) -0.002(2)
C7 0.076(3) 0.054(3) 0.057(3) 0.019(2) 0.004(3) 0.001(3)
C15 0.066(3) 0.049(3) 0.044(3) 0.005(2) 0.002(2) 0.010(2)
O5 0.060(3) 0.139(4) 0.136(4) -0.022(3) 0.002(3) -0.017(3)
C2 0.062(3) 0.041(2) 0.057(3) -0.007(2) 0.008(2) -0.009(2)
C17 0.075(3) 0.040(2) 0.065(3) -0.011(2) 0.012(3) 0.000(2)
C9 0.060(3) 0.041(2) 0.075(3) -0.015(2) 0.006(2) 0.004(2)
C19 0.058(3) 0.045(2) 0.052(3) -0.001(2) 0.019(2) -0.001(2)
C5 0.075(3) 0.054(3) 0.044(3) 0.008(2) 0.016(2) 0.006(2)
C21 0.063(3) 0.052(3) 0.055(3) 0.013(2) 0.015(2) -0.003(2)
C11 0.065(3) 0.043(3) 0.090(4) -0.023(3) 0.002(3) -0.007(2)
O3 0.112(4) 0.224(7) 0.091(4) 0.049(4) 0.023(3) 0.001(4)
C23 0.042(3) 0.068(3) 0.078(4) 0.004(3) 0.005(2) -0.003(2)
O7 0.083(3) 0.107(4) 0.258(7) 0.009(4) 0.069(4) -0.022(3)
O2 0.114(5) 0.075(4) 0.525(15) -0.069(6) 0.127(7) -0.002(3)
O9 0.204(7) 0.440(14) 0.086(4) 0.098(6) 0.035(4) 0.184(8)

loop_
_atom_type_symbol
_atom_type_description
_atom_type_scat_dispersion_real
_atom_type_scat_dispersion_imag
_atom_type_scat_source
C C 0.0033 0.0016 'International Tables Vol C Tables 4.2.6.8 and 6.1.1.4'
H H 0.0000 0.0000 'International Tables Vol C Tables 4.2.6.8 and 6.1.1.4'
Cl Cl 0.1484 0.1585 'International Tables Vol C Tables 4.2.6.8 and 6.1.1.4'
Fe Fe 0.3463 0.8444 'International Tables Vol C Tables 4.2.6.8 and 6.1.1.4'
N N 0.0061 0.0033 'International Tables Vol C Tables 4.2.6.8 and 6.1.1.4'
O O 0.0106 0.0060 'International Tables Vol C Tables 4.2.6.8 and 6.1.1.4'

loop_
_geom_angle_atom_site_label_1
_geom_angle_atom_site_label_2
_geom_angle_atom_site_label_3
_geom_angle
_geom_angle_site_symmetry_1
_geom_angle_site_symmetry_3
_geom_angle_publ_flag
N1 Fe1 N10 160.67(13) . . ?
N1 Fe1 N5 93.28(14) . . ?
N4 Fe1 N1 99.72(14) . . ?
N4 Fe1 N10 99.61(14) . . ?
N4 Fe1 N5 79.99(13) . . ?
N4 Fe1 N2 80.74(13) . . ?
N6 Fe1 N1 80.13(13) . . ?
N6 Fe1 N4 177.25(14) . . ?
N6 Fe1 N10 80.56(13) . . ?
N6 Fe1 N5 102.76(13) . . ?
N6 Fe1 N2 96.51(13) . . ?
N10 Fe1 N5 90.20(14) . . ?
N2 Fe1 N1 90.23(14) . . ?
N2 Fe1 N10 92.73(14) . . ?
N2 Fe1 N5 160.72(14) . . ?
O4 Cl1 O8 108.1(3) . . ?
O4 Cl1 O7 105.5(3) . . ?
O8 Cl1 O7 107.3(3) . . ?
O9 Cl1 O4 114.7(5) . . ?
O9 Cl1 O8 110.6(4) . . ?
O9 Cl1 O7 110.4(5) . . ?
O10 Cl2 O5 110.8(3) . . ?
O10 Cl2 O3 107.4(3) . . ?
O5 Cl2 O3 106.5(3) . . ?
O2 Cl2 O10 109.2(4) . . ?
O2 Cl2 O5 108.9(4) . . ?
O2 Cl2 O3 113.9(6) . . ?
N3 N1 Fe1 112.1(2) . . ?
C12 N1 Fe1 142.7(3) . . ?
C12 N1 N3 105.1(3) . . ?
C1 N4 Fe1 120.8(3) . . ?
C10 N4 Fe1 119.6(3) . . ?
C10 N4 C1 119.6(3) . . ?
C4 N6 Fe1 119.9(3) . . ?
C4 N6 C6 119.4(3) . . ?
C6 N6 Fe1 120.5(3) . . ?
N10 N8 C4 116.6(3) . . ?
C15 N8 N10 110.9(3) . . ?
C15 N8 C4 132.5(4) . . ?
N8 N10 Fe1 112.2(2) . . ?
C19 N10 Fe1 142.5(3) . . ?
C19 N10 N8 105.3(3) . . ?
N7 N5 Fe1 112.0(2) . . ?
C8 N5 Fe1 142.8(3) . . ?
C8 N5 N7 105.1(3) . . ?
N1 N3 C6 116.7(3) . . ?
C21 N3 N1 110.8(3) . . ?
C21 N3 C6 132.4(4) . . ?
N5 N7 C1 116.7(3) . . ?
C2 N7 N5 110.6(3) . . ?
C2 N7 C1 132.7(4) . . ?
N9 N2 Fe1 112.5(2) . . ?
C3 N2 Fe1 142.9(3) . . ?
C3 N2 N9 104.6(3) . . ?
N2 N9 C10 116.2(3) . . ?
C9 N9 N2 110.9(3) . . ?
C9 N9 C10 132.9(4) . . ?
N4 C1 N7 110.4(3) . . ?
N4 C1 C18 122.4(4) . . ?
C18 C1 N7 127.3(4) . . ?
N6 C4 N8 110.7(3) . . ?
N6 C4 C20 122.3(4) . . ?
C20 C4 N8 126.9(4) . . ?
N6 C6 N3 110.0(3) . . ?
N6 C6 C16 122.6(4) . . ?
C16 C6 N3 127.4(4) . . ?
N5 C8 H8 124.5 . . ?
N5 C8 C17 111.0(4) . . ?
C17 C8 H8 124.5 . . ?
N4 C10 N9 110.9(3) . . ?
N4 C10 C24 122.5(4) . . ?
C24 C10 N9 126.6(4) . . ?
N1 C12 H12 124.5 . . ?
N1 C12 C7 111.0(4) . . ?
C7 C12 H12 124.5 . . ?
C16 C14 C20 121.7(4) . . ?
C16 C14 C13 120.4(4) . . ?
C20 C14 C13 117.9(4) . . ?
C6 C16 C14 116.8(4) . . ?
C6 C16 H16 121.6 . . ?
C14 C16 H16 121.6 . . ?
C1 C18 H18 121.7 . . ?
C1 C18 C22 116.6(4) . . ?
C22 C18 H18 121.7 . . ?
C4 C20 C14 116.9(4) . . ?
C4 C20 H20 121.5 . . ?
C14 C20 H20 121.5 . . ?
C18 C22 C24 122.1(4) . . ?
C18 C22 C23 120.0(4) . . ?
C24 C22 C23 117.9(4) . . ?
C10 C24 C22 116.8(4) . . ?
C10 C24 H24 121.6 . . ?
C22 C24 H24 121.6 . . ?
N2 C3 H3 124.5 . . ?
N2 C3 C11 111.0(4) . . ?
C11 C3 H3 124.5 . . ?
O1 C13 C14 124.3(5) . . ?
O1 C13 H13 117.8 . . ?
C14 C13 H13 117.8 . . ?
C12 C7 H7 126.6 . . ?
C21 C7 C12 106.9(4) . . ?
C21 C7 H7 126.6 . . ?
N8 C15 H15 126.5 . . ?
N8 C15 C5 106.9(4) . . ?
C5 C15 H15 126.5 . . ?
N7 C2 H2 126.5 . . ?
C17 C2 N7 107.0(4) . . ?
C17 C2 H2 126.5 . . ?
C8 C17 H17 126.8 . . ?
C2 C17 C8 106.3(4) . . ?
C2 C17 H17 126.8 . . ?
N9 C9 H9 126.4 . . ?
N9 C9 C11 107.2(4) . . ?
C11 C9 H9 126.4 . . ?
N10 C19 H19 124.8 . . ?
N10 C19 C5 110.4(4) . . ?
C5 C19 H19 124.8 . . ?
C15 C5 C19 106.5(4) . . ?
C15 C5 H5 126.8 . . ?
C19 C5 H5 126.8 . . ?
N3 C21 H21 126.9 . . ?
C7 C21 N3 106.3(4) . . ?
C7 C21 H21 126.9 . . ?
C3 C11 H11 126.8 . . ?
C9 C11 C3 106.4(4) . . ?
C9 C11 H11 126.8 . . ?
O6 C23 C22 124.0(5) . . ?
O6 C23 H23 118.0 . . ?
C22 C23 H23 118.0 . . ?

loop_
_geom_bond_atom_site_label_1
_geom_bond_atom_site_label_2
_geom_bond_distance
_geom_bond_site_symmetry_2
_geom_bond_publ_flag
Fe1 N1 1.962(4) . ?
Fe1 N4 1.885(3) . ?
Fe1 N6 1.880(3) . ?
Fe1 N10 1.965(3) . ?
Fe1 N5 1.981(3) . ?
Fe1 N2 1.958(3) . ?
Cl1 O4 1.413(4) . ?
Cl1 O8 1.421(4) . ?
Cl1 O7 1.446(5) . ?
Cl1 O9 1.348(6) . ?
Cl2 O10 1.402(4) . ?
Cl2 O5 1.409(4) . ?
Cl2 O3 1.426(6) . ?
Cl2 O2 1.369(5) . ?
N1 N3 1.378(4) . ?
N1 C12 1.326(5) . ?
N4 C1 1.343(5) . ?
N4 C10 1.343(5) . ?
N6 C4 1.340(5) . ?
N6 C6 1.342(5) . ?
N8 N10 1.375(4) . ?
N8 C4 1.397(5) . ?
N8 C15 1.353(5) . ?
N10 C19 1.326(5) . ?
N5 N7 1.385(4) . ?
N5 C8 1.318(5) . ?
N3 C6 1.394(5) . ?
N3 C21 1.364(5) . ?
N7 C1 1.396(5) . ?
N7 C2 1.358(5) . ?
N2 N9 1.380(4) . ?
N2 C3 1.326(5) . ?
N9 C10 1.400(5) . ?
N9 C9 1.349(5) . ?
O1 C13 1.182(6) . ?
C1 C18 1.379(6) . ?
C4 C20 1.376(6) . ?
C6 C16 1.377(5) . ?
O6 C23 1.174(6) . ?
C8 H8 0.9300 . ?
C8 C17 1.401(6) . ?
C10 C24 1.369(5) . ?
C12 H12 0.9300 . ?
C12 C7 1.385(6) . ?
C14 C16 1.383(6) . ?
C14 C20 1.393(6) . ?
C14 C13 1.495(6) . ?
C16 H16 0.9300 . ?
C18 H18 0.9300 . ?
C18 C22 1.384(6) . ?
C20 H20 0.9300 . ?
C22 C24 1.392(6) . ?
C22 C23 1.494(6) . ?
C24 H24 0.9300 . ?
C3 H3 0.9300 . ?
C3 C11 1.390(7) . ?
C13 H13 0.9300 . ?
C7 H7 0.9300 . ?
C7 C21 1.362(7) . ?
C15 H15 0.9300 . ?
C15 C5 1.356(6) . ?
C2 H2 0.9300 . ?
C2 C17 1.353(6) . ?
C17 H17 0.9300 . ?
C9 H9 0.9300 . ?
C9 C11 1.349(6) . ?
C19 H19 0.9300 . ?
C19 C5 1.399(6) . ?
C5 H5 0.9300 . ?
C21 H21 0.9300 . ?
C11 H11 0.9300 . ?
C23 H23 0.9300 . ?

loop_
_geom_torsion_atom_site_label_1
_geom_torsion_atom_site_label_2
_geom_torsion_atom_site_label_3
_geom_torsion_atom_site_label_4
_geom_torsion
_geom_torsion_site_symmetry_1
_geom_torsion_site_symmetry_2
_geom_torsion_site_symmetry_3
_geom_torsion_site_symmetry_4
_geom_torsion_publ_flag
Fe1 N1 N3 C6 -8.0(4) . . . . ?
Fe1 N1 N3 C21 176.6(3) . . . . ?
Fe1 N1 C12 C7 -175.3(4) . . . . ?
Fe1 N4 C1 N7 -0.4(5) . . . . ?
Fe1 N4 C1 C18 179.0(3) . . . . ?
Fe1 N4 C10 N9 0.7(5) . . . . ?
Fe1 N4 C10 C24 179.8(3) . . . . ?
Fe1 N6 C4 N8 0.8(4) . . . . ?
Fe1 N6 C4 C20 -179.6(3) . . . . ?
Fe1 N6 C6 N3 1.5(4) . . . . ?
Fe1 N6 C6 C16 -179.3(3) . . . . ?
Fe1 N10 C19 C5 -178.6(4) . . . . ?
Fe1 N5 N7 C1 -4.9(4) . . . . ?
Fe1 N5 N7 C2 177.7(3) . . . . ?
Fe1 N5 C8 C17 -176.5(4) . . . . ?
Fe1 N2 N9 C10 -2.0(4) . . . . ?
Fe1 N2 N9 C9 178.9(3) . . . . ?
Fe1 N2 C3 C11 -177.7(4) . . . . ?
N1 Fe1 N4 C1 -93.4(3) . . . . ?
N1 Fe1 N4 C10 87.2(3) . . . . ?
N1 Fe1 N6 C4 179.2(3) . . . . ?
N1 Fe1 N6 C6 -4.7(3) . . . . ?
N1 N3 C6 N6 4.4(5) . . . . ?
N1 N3 C6 C16 -174.7(4) . . . . ?
N1 N3 C21 C7 0.5(5) . . . . ?
N1 C12 C7 C21 0.4(6) . . . . ?
N4 C1 C18 C22 1.6(6) . . . . ?
N4 C10 C24 C22 0.6(6) . . . . ?
N6 C4 C20 C14 -2.3(6) . . . . ?
N6 C6 C16 C14 0.3(6) . . . . ?
N8 N10 C19 C5 0.3(5) . . . . ?
N8 C4 C20 C14 177.2(4) . . . . ?
N8 C15 C5 C19 0.7(5) . . . . ?
N10 Fe1 N4 C1 86.7(3) . . . . ?
N10 Fe1 N4 C10 -92.7(3) . . . . ?
N10 Fe1 N6 C4 0.0(3) . . . . ?
N10 Fe1 N6 C6 176.1(3) . . . . ?
N10 N8 C4 N6 -1.6(5) . . . . ?
N10 N8 C4 C20 178.9(4) . . . . ?
N10 N8 C15 C5 -0.6(5) . . . . ?
N10 C19 C5 C15 -0.6(5) . . . . ?
N5 Fe1 N4 C1 -1.7(3) . . . . ?
N5 Fe1 N4 C10 178.8(3) . . . . ?
N5 Fe1 N6 C4 88.0(3) . . . . ?
N5 Fe1 N6 C6 -95.8(3) . . . . ?
N5 N7 C1 N4 3.5(5) . . . . ?
N5 N7 C1 C18 -175.9(4) . . . . ?
N5 N7 C2 C17 0.1(5) . . . . ?
N5 C8 C17 C2 0.9(6) . . . . ?
N3 N1 C12 C7 -0.1(5) . . . . ?
N3 C6 C16 C14 179.3(4) . . . . ?
N7 N5 C8 C17 -0.8(5) . . . . ?
N7 C1 C18 C22 -179.1(4) . . . . ?
N7 C2 C17 C8 -0.5(5) . . . . ?
N2 Fe1 N4 C1 178.0(3) . . . . ?
N2 Fe1 N4 C10 -1.5(3) . . . . ?
N2 Fe1 N6 C4 -91.7(3) . . . . ?
N2 Fe1 N6 C6 84.4(3) . . . . ?
N2 N9 C10 N4 0.9(5) . . . . ?
N2 N9 C10 C24 -178.1(4) . . . . ?
N2 N9 C9 C11 -0.7(6) . . . . ?
N2 C3 C11 C9 0.1(6) . . . . ?
N9 N2 C3 C11 -0.5(5) . . . . ?
N9 C10 C24 C22 179.5(4) . . . . ?
N9 C9 C11 C3 0.4(6) . . . . ?
C1 N4 C10 N9 -178.7(3) . . . . ?
C1 N4 C10 C24 0.4(6) . . . . ?
C1 N7 C2 C17 -176.8(4) . . . . ?
C1 C18 C22 C24 -0.5(7) . . . . ?
C1 C18 C22 C23 179.0(4) . . . . ?
C4 N6 C6 N3 177.7(3) . . . . ?
C4 N6 C6 C16 -3.2(6) . . . . ?
C4 N8 N10 Fe1 1.6(4) . . . . ?
C4 N8 N10 C19 -177.7(3) . . . . ?
C4 N8 C15 C5 176.8(4) . . . . ?
C6 N6 C4 N8 -175.3(3) . . . . ?
C6 N6 C4 C20 4.2(6) . . . . ?
C6 N3 C21 C7 -173.9(4) . . . . ?
C8 N5 N7 C1 177.9(4) . . . . ?
C8 N5 N7 C2 0.4(4) . . . . ?
C10 N4 C1 N7 179.0(3) . . . . ?
C10 N4 C1 C18 -1.5(6) . . . . ?
C10 N9 C9 C11 -179.6(5) . . . . ?
C12 N1 N3 C6 175.2(3) . . . . ?
C12 N1 N3 C21 -0.2(5) . . . . ?
C12 C7 C21 N3 -0.6(6) . . . . ?
C16 C14 C20 C4 -0.7(6) . . . . ?
C16 C14 C13 O1 5.1(7) . . . . ?
C18 C22 C24 C10 -0.5(7) . . . . ?
C18 C22 C23 O6 14.5(8) . . . . ?
C20 C14 C16 C6 1.6(6) . . . . ?
C20 C14 C13 O1 -174.4(5) . . . . ?
C24 C22 C23 O6 -166.0(5) . . . . ?
C3 N2 N9 C10 179.8(4) . . . . ?
C3 N2 N9 C9 0.7(5) . . . . ?
C13 C14 C16 C6 -177.8(4) . . . . ?
C13 C14 C20 C4 178.8(4) . . . . ?
C15 N8 N10 Fe1 179.5(3) . . . . ?
C15 N8 N10 C19 0.2(4) . . . . ?
C15 N8 C4 N6 -178.9(4) . . . . ?
C15 N8 C4 C20 1.6(7) . . . . ?
C2 N7 C1 N4 -179.7(4) . . . . ?
C2 N7 C1 C18 0.9(8) . . . . ?
C9 N9 C10 N4 179.7(4) . . . . ?
C9 N9 C10 C24 0.7(8) . . . . ?
C21 N3 C6 N6 178.6(4) . . . . ?
C21 N3 C6 C16 -0.5(7) . . . . ?
C23 C22 C24 C10 180.0(4) . . . . ?
